data_7006736
loop_
_publ_author_name
'Chapman, Christopher J.'
'Frost, Christopher G.'
'Mahon, Mary F.'

_publ_section_title
;
 Structure and reactivity of new phosphine ligands containing the
 hemi-labile sulfone moiety.
;
_journal_issue 18
_journal_name_full 'Dalton transactions (Cambridge, England : 2003)'
_journal_page_first 2251
_journal_page_last 2262
_journal_paper_doi 10.1039/b513390d
_journal_year 2006
_chemical_formula_sum 'C27 H27 F6 N O3 P Pd S Sb'
_chemical_formula_weight 818.68
_chemical_name_systematic
;
?
;
_space_group_IT_number 14
_symmetry_cell_setting monoclinic
_symmetry_space_group_name_Hall '-P 2yn'
_symmetry_space_group_name_H-M 'P 1 21/n 1'
_atom_sites_solution_hydrogens geom
_atom_sites_solution_primary direct
_atom_sites_solution_secondary difmap
_audit_creation_method SHELXL-97
_cell_angle_alpha 90.00
_cell_angle_beta 104.108(1)
_cell_angle_gamma 90.00
_cell_formula_units_Z 4
_cell_length_a 13.7950(1)
_cell_length_b 14.2050(1)
_cell_length_c 15.4340(2)
_cell_measurement_reflns_used 34173
_cell_measurement_temperature 150(2)
_cell_measurement_theta_max 33.142
_cell_measurement_theta_min 2.910
_cell_volume 2933.19(5)
_computing_data_reduction 'Denzo and Scalepack (otwinowski & Minor, 1997'
_computing_molecular_graphics 'ORTEX (P.McArdle, 1995)'
_computing_publication_material 'SHELXL-97/2 (Sheldrick,1997)'
_computing_structure_refinement 'SHELXL-97 (Sheldrick, 1997)'
_computing_structure_solution 'SHELXS-97 (Sheldrick, 1990)'
_diffrn_ambient_temperature 150(2)
_diffrn_measured_fraction_theta_full 0.998
_diffrn_measured_fraction_theta_max 0.998
_diffrn_measurement_device_type KappaCCD
_diffrn_measurement_method KappaCCD
_diffrn_radiation_monochromator graphite
_diffrn_radiation_source 'fine-focus sealed tube'
_diffrn_radiation_type MoK\a
_diffrn_radiation_wavelength 0.71073
_diffrn_reflns_av_R_equivalents 0.0399
_diffrn_reflns_av_sigmaI/netI 0.0309
_diffrn_reflns_limit_h_max 19
_diffrn_reflns_limit_h_min -21
_diffrn_reflns_limit_k_max 21
_diffrn_reflns_limit_k_min -21
_diffrn_reflns_limit_l_max 23
_diffrn_reflns_limit_l_min -23
_diffrn_reflns_number 59819
_diffrn_reflns_theta_full 33.14
_diffrn_reflns_theta_max 33.14
_diffrn_reflns_theta_min 3.08
_exptl_absorpt_coefficient_mu 1.729
_exptl_absorpt_correction_T_max 0.86
_exptl_absorpt_correction_T_min 0.62
_exptl_absorpt_correction_type numerical
_exptl_crystal_colour v_pale_yellow
_exptl_crystal_density_diffrn 1.854
_exptl_crystal_density_method 'not measured'
_exptl_crystal_description Tabloid
_exptl_crystal_F_000 1608
_exptl_crystal_size_max 0.30
_exptl_crystal_size_mid 0.30
_exptl_crystal_size_min 0.08
_refine_diff_density_max 0.740
_refine_diff_density_min -0.879
_refine_diff_density_rms 0.088
_refine_ls_extinction_coef 0.00140(13)
_refine_ls_extinction_expression Fc^*^=kFc[1+0.001xFc^2^\l^3^/sin(2\q)]^-1/4^
_refine_ls_extinction_method SHELXL
_refine_ls_goodness_of_fit_ref 1.025
_refine_ls_hydrogen_treatment mixed
_refine_ls_matrix_type full
_refine_ls_number_parameters 381
_refine_ls_number_reflns 11173
_refine_ls_number_restraints 2
_refine_ls_restrained_S_all 1.025
_refine_ls_R_factor_all 0.0359
_refine_ls_R_factor_gt 0.0252
_refine_ls_shift/su_max 0.003
_refine_ls_shift/su_mean 0.000
_refine_ls_structure_factor_coef Fsqd
_refine_ls_weighting_details
; calc
[1.00000+0.00000exp(0.00(sin\q/\l)^2^)]/
[\s^2^(Fo^2^)+0.0000+1.4902*P+(0.0256P)^2^+0.0000sin\q/\l]
where P = 0.00000Fo^2^ + 1.00000Fc^2^
;
_refine_ls_weighting_scheme calc
_refine_ls_wR_factor_gt 0.0580
_refine_ls_wR_factor_ref 0.0617
_reflns_number_gt 9319
_reflns_number_total 11173
_reflns_threshold_expression >2sigma(I)
_cod_data_source_file b513390d.txt
_cod_data_source_block c:\backup\helix\h01cgf4\maxus\h01cgf4
_cod_depositor_comments
;
The following automatic conversions were performed:
'_symmetry_cell_setting' value 'Monoclinic' changed to 'monoclinic'
according to '/home/saulius/struct/CIF-dictionaries/cif_core.dic'
dictionary named 'cif_core.dic' version 2.4.1 from
2010-06-29.

'_exptl_absorpt_correction_type' value 'Numerical' changed to
'numerical' according to
'/home/saulius/struct/CIF-dictionaries/cif_core.dic' dictionary named
'cif_core.dic' version 2.4.1 from 2010-06-29.

Automatic conversion script
Id: cif_fix_enum 1527 2010-12-29 10:47:43Z saulius 
;
_cod_original_sg_symbol_H-M P21/n
_cod_database_code 7006736

loop_
_symmetry_equiv_pos_as_xyz
'x, y, z'
'-x+1/2, y+1/2, -z+1/2'
'-x, -y, -z'
'x-1/2, -y-1/2, z-1/2'

loop_
_atom_site_label
_atom_site_type_symbol
_atom_site_fract_x
_atom_site_fract_y
_atom_site_fract_z
_atom_site_U_iso_or_equiv
_atom_site_adp_type
_atom_site_occupancy
_atom_site_symmetry_multiplicity
_atom_site_calc_flag
_atom_site_refinement_flags
_atom_site_disorder_assembly
_atom_site_disorder_group
Sb1 Sb 0.536856(8) 0.476027(8) 0.736969(8) 0.02259(3) Uani 1 1 d . . .
Pd1 Pd 0.973998(8) 0.316936(8) 0.814925(8) 0.01833(3) Uani 1 1 d . . .
S1 S 0.87748(3) 0.55726(3) 0.73268(3) 0.01929(7) Uani 1 1 d . . .
P1 P 0.99915(3) 0.37977(3) 0.68864(3) 0.01702(7) Uani 1 1 d . . .
F1 F 0.53997(10) 0.47151(9) 0.61655(8) 0.0408(3) Uani 1 1 d . . .
F2 F 0.62727(9) 0.57644(9) 0.75458(10) 0.0462(3) Uani 1 1 d . . .
F3 F 0.53172(12) 0.48157(11) 0.85662(9) 0.0517(4) Uani 1 1 d . . .
F4 F 0.44541(11) 0.37699(9) 0.71647(11) 0.0541(4) Uani 1 1 d . . .
F5 F 0.43112(8) 0.56213(9) 0.70704(8) 0.0383(3) Uani 1 1 d . . .
F6 F 0.64310(10) 0.39014(10) 0.76664(11) 0.0557(4) Uani 1 1 d . . .
O1 O 0.87227(9) 0.50003(9) 0.80844(8) 0.0244(2) Uani 1 1 d . . .
O2 O 0.83118(9) 0.64898(8) 0.72487(9) 0.0275(2) Uani 1 1 d . . .
O3 O 0.81731(10) 0.28308(10) 0.74988(10) 0.0309(3) Uani 1 1 d D . .
N1 N 0.95863(11) 0.29328(10) 0.94755(10) 0.0234(3) Uani 1 1 d . . .
C1 C 1.11410(12) 0.34216(11) 0.87947(11) 0.0214(3) Uani 1 1 d . . .
C2 C 1.20063(12) 0.33661(13) 0.84858(11) 0.0253(3) Uani 1 1 d . . .
H2 H 1.1963 0.3175 0.7888 0.030 Uiso 1 1 calc R . .
C3 C 1.29412(13) 0.35890(14) 0.90450(13) 0.0306(4) Uani 1 1 d . . .
H3 H 1.3527 0.3556 0.8827 0.037 Uiso 1 1 calc R . .
C4 C 1.30011(14) 0.38584(15) 0.99195(13) 0.0349(4) Uani 1 1 d . . .
H4 H 1.3628 0.4035 1.0295 0.042 Uiso 1 1 calc R . .
C5 C 1.21549(15) 0.38723(14) 1.02493(13) 0.0341(4) Uani 1 1 d . . .
H5 H 1.2208 0.4030 1.0857 0.041 Uiso 1 1 calc R . .
C6 C 1.12276(13) 0.36560(12) 0.96948(12) 0.0265(3) Uani 1 1 d . . .
C7 C 1.02780(15) 0.36417(14) 1.00077(13) 0.0327(4) Uani 1 1 d . . .
H7A H 1.0427 0.3477 1.0650 0.039 Uiso 1 1 calc R . .
H7B H 0.9962 0.4272 0.9929 0.039 Uiso 1 1 calc R . .
C8 C 0.99037(15) 0.19758(13) 0.98028(14) 0.0327(4) Uani 1 1 d . . .
H8A H 1.0607 0.1883 0.9801 0.049 Uiso 1 1 calc R . .
H8B H 0.9492 0.1509 0.9412 0.049 Uiso 1 1 calc R . .
H8C H 0.9822 0.1901 1.0412 0.049 Uiso 1 1 calc R . .
C9 C 0.85569(14) 0.31024(15) 0.95755(14) 0.0346(4) Uani 1 1 d . . .
H9A H 0.8111 0.2608 0.9263 0.052 Uiso 1 1 calc R . .
H9B H 0.8322 0.3717 0.9319 0.052 Uiso 1 1 calc R . .
H9C H 0.8558 0.3095 1.0211 0.052 Uiso 1 1 calc R . .
C10 C 1.05864(11) 0.31146(11) 0.61757(11) 0.0199(3) Uani 1 1 d . . .
C11 C 1.06400(13) 0.21457(12) 0.63296(12) 0.0241(3) Uani 1 1 d . . .
H11 H 1.0467 0.1894 0.6842 0.029 Uiso 1 1 calc R . .
C12 C 1.09456(14) 0.15476(13) 0.57337(13) 0.0296(4) Uani 1 1 d . . .
H12 H 1.0977 0.0888 0.5837 0.036 Uiso 1 1 calc R . .
C13 C 1.12024(14) 0.19133(13) 0.49933(13) 0.0299(4) Uani 1 1 d . . .
H13 H 1.1407 0.1504 0.4584 0.036 Uiso 1 1 calc R . .
C14 C 1.11632(14) 0.28766(14) 0.48440(13) 0.0307(4) Uani 1 1 d . . .
H14 H 1.1348 0.3124 0.4335 0.037 Uiso 1 1 calc R . .
C15 C 1.08573(14) 0.34821(13) 0.54299(12) 0.0270(3) Uani 1 1 d . . .
H15 H 1.0832 0.4142 0.5325 0.032 Uiso 1 1 calc R . .
C16 C 0.88061(11) 0.41441(11) 0.61385(10) 0.0185(3) Uani 1 1 d . . .
C17 C 0.83822(13) 0.36358(12) 0.53673(11) 0.0246(3) Uani 1 1 d . . .
H17 H 0.8711 0.3093 0.5219 0.030 Uiso 1 1 calc R . .
C18 C 0.74740(13) 0.39236(14) 0.48118(12) 0.0297(4) Uani 1 1 d . . .
H18 H 0.7188 0.3572 0.4289 0.036 Uiso 1 1 calc R . .
C19 C 0.69867(13) 0.47107(14) 0.50112(13) 0.0306(4) Uani 1 1 d . . .
H19 H 0.6374 0.4904 0.4622 0.037 Uiso 1 1 calc R . .
C20 C 0.73917(12) 0.52225(12) 0.57827(12) 0.0262(3) Uani 1 1 d . . .
H20 H 0.7058 0.5764 0.5927 0.031 Uiso 1 1 calc R . .
C21 C 0.82883(11) 0.49319(11) 0.63378(11) 0.0194(3) Uani 1 1 d . . .
C22 C 1.05892(11) 0.49502(11) 0.70927(10) 0.0188(3) Uani 1 1 d . . .
C23 C 1.15892(12) 0.51042(12) 0.70979(12) 0.0244(3) Uani 1 1 d . . .
H23 H 1.1975 0.4609 0.6938 0.029 Uiso 1 1 calc R . .
C24 C 1.20253(13) 0.59817(14) 0.73363(13) 0.0295(4) Uani 1 1 d . . .
H24 H 1.2711 0.6074 0.7349 0.035 Uiso 1 1 calc R . .
C25 C 1.14771(14) 0.67166(13) 0.75543(14) 0.0315(4) Uani 1 1 d . . .
H25 H 1.1787 0.7308 0.7724 0.038 Uiso 1 1 calc R . .
C26 C 1.04658(13) 0.65922(12) 0.75250(12) 0.0267(3) Uani 1 1 d . . .
H26 H 1.0075 0.7100 0.7653 0.032 Uiso 1 1 calc R . .
C27 C 1.00440(11) 0.57121(11) 0.73061(10) 0.0198(3) Uani 1 1 d . . .
H3A H 0.801(2) 0.2255(14) 0.753(2) 0.073(10) Uiso 1 1 d D . .
H3B H 0.769(2) 0.314(3) 0.765(3) 0.106(14) Uiso 1 1 d D . .

loop_
_atom_site_aniso_label
_atom_site_aniso_U_11
_atom_site_aniso_U_22
_atom_site_aniso_U_33
_atom_site_aniso_U_23
_atom_site_aniso_U_13
_atom_site_aniso_U_12
Sb1 0.02090(5) 0.01902(5) 0.02702(6) -0.00097(4) 0.00421(4) 0.00137(4)
Pd1 0.01648(5) 0.01859(6) 0.02101(6) 0.00211(4) 0.00664(4) 0.00107(4)
S1 0.01791(16) 0.01737(16) 0.02390(18) -0.00187(13) 0.00759(13) 0.00050(13)
P1 0.01627(16) 0.01646(17) 0.01871(17) 0.00078(13) 0.00502(13) 0.00109(13)
F1 0.0433(7) 0.0500(8) 0.0309(6) -0.0087(5) 0.0128(5) 0.0015(6)
F2 0.0367(6) 0.0382(7) 0.0592(8) -0.0068(6) 0.0032(6) -0.0162(5)
F3 0.0640(9) 0.0636(9) 0.0277(6) 0.0065(6) 0.0116(6) 0.0089(7)
F4 0.0516(8) 0.0321(7) 0.0797(10) -0.0039(7) 0.0181(7) -0.0189(6)
F5 0.0312(6) 0.0398(6) 0.0399(6) -0.0079(5) 0.0011(5) 0.0161(5)
F6 0.0431(7) 0.0456(8) 0.0737(10) 0.0058(7) 0.0054(7) 0.0253(6)
O1 0.0259(6) 0.0254(6) 0.0244(6) 0.0000(4) 0.0110(5) -0.0003(5)
O2 0.0259(6) 0.0195(6) 0.0396(7) -0.0016(5) 0.0129(5) 0.0030(5)
O3 0.0224(6) 0.0282(7) 0.0421(8) 0.0056(6) 0.0077(5) -0.0045(5)
N1 0.0251(7) 0.0234(7) 0.0244(7) 0.0018(5) 0.0115(5) 0.0005(5)
C1 0.0206(7) 0.0204(7) 0.0228(7) 0.0022(6) 0.0048(5) 0.0005(6)
C2 0.0215(7) 0.0306(8) 0.0237(8) 0.0030(6) 0.0051(6) 0.0018(6)
C3 0.0208(7) 0.0354(10) 0.0348(9) 0.0055(8) 0.0049(7) 0.0007(7)
C4 0.0264(8) 0.0378(10) 0.0350(10) -0.0009(8) -0.0028(7) -0.0053(8)
C5 0.0382(10) 0.0352(10) 0.0271(9) -0.0062(7) 0.0047(7) -0.0072(8)
C6 0.0295(8) 0.0252(8) 0.0259(8) -0.0033(6) 0.0088(6) -0.0026(6)
C7 0.0373(10) 0.0342(9) 0.0305(9) -0.0094(7) 0.0159(7) -0.0080(8)
C8 0.0340(9) 0.0273(8) 0.0385(10) 0.0122(7) 0.0120(8) 0.0019(7)
C9 0.0294(9) 0.0425(11) 0.0384(10) 0.0040(8) 0.0205(8) 0.0035(8)
C10 0.0186(6) 0.0207(7) 0.0212(7) 0.0003(5) 0.0062(5) 0.0030(5)
C11 0.0266(8) 0.0210(7) 0.0265(8) 0.0023(6) 0.0098(6) 0.0026(6)
C12 0.0324(9) 0.0212(8) 0.0380(10) -0.0033(7) 0.0139(7) 0.0021(7)
C13 0.0282(8) 0.0315(9) 0.0327(9) -0.0098(7) 0.0126(7) -0.0004(7)
C14 0.0337(9) 0.0347(9) 0.0281(9) -0.0012(7) 0.0159(7) 0.0002(7)
C15 0.0322(9) 0.0251(8) 0.0272(8) 0.0030(6) 0.0139(7) 0.0029(7)
C16 0.0176(6) 0.0190(7) 0.0189(7) 0.0013(5) 0.0043(5) -0.0007(5)
C17 0.0245(7) 0.0245(8) 0.0247(8) -0.0034(6) 0.0059(6) -0.0033(6)
C18 0.0262(8) 0.0388(10) 0.0222(8) -0.0041(7) 0.0024(6) -0.0070(7)
C19 0.0197(7) 0.0391(10) 0.0292(9) 0.0040(7) -0.0009(6) -0.0003(7)
C20 0.0184(7) 0.0266(8) 0.0324(9) 0.0046(6) 0.0040(6) 0.0020(6)
C21 0.0181(6) 0.0175(7) 0.0224(7) 0.0006(5) 0.0047(5) -0.0009(5)
C22 0.0175(6) 0.0199(7) 0.0189(7) 0.0008(5) 0.0045(5) -0.0011(5)
C23 0.0197(7) 0.0270(8) 0.0277(8) -0.0008(6) 0.0080(6) -0.0008(6)
C24 0.0210(7) 0.0349(9) 0.0337(9) -0.0022(7) 0.0089(7) -0.0090(7)
C25 0.0298(9) 0.0279(9) 0.0385(10) -0.0065(7) 0.0118(7) -0.0126(7)
C26 0.0275(8) 0.0222(8) 0.0321(9) -0.0052(6) 0.0105(7) -0.0040(6)
C27 0.0178(6) 0.0202(7) 0.0220(7) -0.0008(5) 0.0061(5) -0.0024(5)

loop_
_atom_type_symbol
_atom_type_description
_atom_type_scat_dispersion_real
_atom_type_scat_dispersion_imag
_atom_type_scat_source
C C 0.0033 0.0016 'International Tables Vol C Tables 4.2.6.8 and 6.1.1.4'
H H 0.0000 0.0000 'International Tables Vol C Tables 4.2.6.8 and 6.1.1.4'
F F 0.0171 0.0103 'International Tables Vol C Tables 4.2.6.8 and 6.1.1.4'
N N 0.0061 0.0033 'International Tables Vol C Tables 4.2.6.8 and 6.1.1.4'
O O 0.0106 0.0060 'International Tables Vol C Tables 4.2.6.8 and 6.1.1.4'
P P 0.1023 0.0942 'International Tables Vol C Tables 4.2.6.8 and 6.1.1.4'
Pd Pd -0.9988 1.0072 'International Tables Vol C Tables 4.2.6.8 and 6.1.1.4'
Sb Sb -0.5866 1.5461 'International Tables Vol C Tables 4.2.6.8 and 6.1.1.4'
S S 0.1246 0.1234 'International Tables Vol C Tables 4.2.6.8 and 6.1.1.4'

loop_
_geom_angle_atom_site_label_1
_geom_angle_atom_site_label_2
_geom_angle_atom_site_label_3
_geom_angle
_geom_angle_site_symmetry_1
_geom_angle_site_symmetry_3
_geom_angle_publ_flag
F4 Sb1 F3 90.71(7) . . ?
F4 Sb1 F2 178.55(7) . . ?
F3 Sb1 F2 90.51(7) . . ?
F4 Sb1 F1 89.08(7) . . ?
F3 Sb1 F1 179.05(6) . . ?
F2 Sb1 F1 89.69(6) . . ?
F4 Sb1 F5 89.82(6) . . ?
F3 Sb1 F5 90.08(6) . . ?
F2 Sb1 F5 89.40(6) . . ?
F1 Sb1 F5 88.99(6) . . ?
F4 Sb1 F6 90.39(7) . . ?
F3 Sb1 F6 90.10(7) . . ?
F2 Sb1 F6 90.40(7) . . ?
F1 Sb1 F6 90.83(6) . . ?
F5 Sb1 F6 179.73(7) . . ?
C1 Pd1 N1 81.89(6) . . ?
C1 Pd1 O3 176.47(6) . . ?
N1 Pd1 O3 94.98(5) . . ?
C1 Pd1 P1 91.51(5) . . ?
N1 Pd1 P1 165.19(4) . . ?
O3 Pd1 P1 91.91(4) . . ?
C1 Pd1 O1 104.83(5) . . ?
N1 Pd1 O1 90.79(5) . . ?
O3 Pd1 O1 76.75(4) . . ?
P1 Pd1 O1 78.04(3) . . ?
O1 S1 O2 117.95(8) . . ?
O1 S1 C21 109.13(7) . . ?
O2 S1 C21 109.05(8) . . ?
O1 S1 C27 108.86(7) . . ?
O2 S1 C27 108.48(7) . . ?
C21 S1 C27 102.22(7) . . ?
C10 P1 C16 103.34(7) . . ?
C10 P1 C22 109.58(7) . . ?
C16 P1 C22 99.53(7) . . ?
C10 P1 Pd1 120.20(5) . . ?
C16 P1 Pd1 110.61(5) . . ?
C22 P1 Pd1 111.33(5) . . ?
S1 O1 Pd1 114.10(6) . . ?
C8 N1 C9 108.94(14) . . ?
C8 N1 C7 109.67(15) . . ?
C9 N1 C7 109.47(15) . . ?
C8 N1 Pd1 112.45(11) . . ?
C9 N1 Pd1 113.27(11) . . ?
C7 N1 Pd1 102.85(10) . . ?
C2 C1 C6 118.62(15) . . ?
C2 C1 Pd1 129.15(12) . . ?
C6 C1 Pd1 112.19(12) . . ?
C1 C2 C3 120.91(16) . . ?
C4 C3 C2 119.30(17) . . ?
C5 C4 C3 120.48(17) . . ?
C4 C5 C6 120.23(18) . . ?
C5 C6 C1 120.34(17) . . ?
C5 C6 C7 123.30(17) . . ?
C1 C6 C7 116.36(15) . . ?
N1 C7 C6 108.87(14) . . ?
C15 C10 C11 119.71(15) . . ?
C15 C10 P1 123.58(12) . . ?
C11 C10 P1 116.10(12) . . ?
C12 C11 C10 120.13(16) . . ?
C13 C12 C11 119.91(17) . . ?
C12 C13 C14 120.17(17) . . ?
C15 C14 C13 120.63(17) . . ?
C14 C15 C10 119.43(16) . . ?
C17 C16 C21 118.11(14) . . ?
C17 C16 P1 121.71(12) . . ?
C21 C16 P1 120.17(12) . . ?
C16 C17 C18 120.00(16) . . ?
C19 C18 C17 120.95(16) . . ?
C18 C19 C20 119.97(16) . . ?
C21 C20 C19 119.06(16) . . ?
C20 C21 C16 121.89(15) . . ?
C20 C21 S1 118.41(13) . . ?
C16 C21 S1 119.69(11) . . ?
C23 C22 C27 117.64(15) . . ?
C23 C22 P1 123.07(12) . . ?
C27 C22 P1 119.19(11) . . ?
C24 C23 C22 120.29(16) . . ?
C25 C24 C23 120.98(16) . . ?
C24 C25 C26 119.98(16) . . ?
C27 C26 C25 118.62(16) . . ?
C26 C27 C22 122.43(15) . . ?
C26 C27 S1 117.07(12) . . ?
C22 C27 S1 120.49(12) . . ?

loop_
_geom_bond_atom_site_label_1
_geom_bond_atom_site_label_2
_geom_bond_distance
_geom_bond_site_symmetry_2
_geom_bond_publ_flag
Sb1 F4 1.8644(12) . ?
Sb1 F3 1.8669(13) . ?
Sb1 F2 1.8705(12) . ?
Sb1 F1 1.8705(12) . ?
Sb1 F5 1.8731(11) . ?
Sb1 F6 1.8760(12) . ?
Pd1 C1 1.9793(16) . ?
Pd1 N1 2.1352(14) . ?
Pd1 O3 2.2031(13) . ?
Pd1 P1 2.2462(4) . ?
Pd1 O1 2.9454(12) . ?
S1 O1 1.4402(13) . ?
S1 O2 1.4430(12) . ?
S1 C21 1.7633(16) . ?
S1 C27 1.7701(16) . ?
P1 C10 1.8047(16) . ?
P1 C16 1.8245(15) . ?
P1 C22 1.8258(16) . ?
N1 C8 1.479(2) . ?
N1 C9 1.485(2) . ?
N1 C7 1.489(2) . ?
C1 C2 1.391(2) . ?
C1 C6 1.405(2) . ?
C2 C3 1.402(2) . ?
C3 C4 1.386(3) . ?
C4 C5 1.383(3) . ?
C5 C6 1.389(3) . ?
C6 C7 1.503(3) . ?
C10 C15 1.395(2) . ?
C10 C11 1.396(2) . ?
C11 C12 1.391(2) . ?
C12 C13 1.378(3) . ?
C13 C14 1.387(3) . ?
C14 C15 1.386(2) . ?
C16 C17 1.393(2) . ?
C16 C21 1.402(2) . ?
C17 C18 1.396(2) . ?
C18 C19 1.377(3) . ?
C19 C20 1.391(3) . ?
C20 C21 1.385(2) . ?
C22 C23 1.395(2) . ?
C22 C27 1.402(2) . ?
C23 C24 1.394(2) . ?
C24 C25 1.378(3) . ?
C25 C26 1.396(2) . ?
C26 C27 1.386(2) . ?
